data_4114260
loop_
_publ_author_name
'Guangming Li'
'Takashiro Akitsu'
'Osamu Sato'
'Yasuaki Einaga'

_publ_contact_author_address
; 
Department of Chemistry 
Faculty of Science of Technology 
Keio University 
Hiyoshi 3-14-1, kohoku-ku 
Yokohama 223-8522 
Japan 
;
_publ_contact_author_email akitsu@chem.keio.ac.jp
_publ_contact_author_fax '(81) 45 566 1697'
_publ_contact_author_name 'Takashiro AKITSU'
_publ_contact_author_phone '(81) 45 566 1790'
_publ_section_title
;
 Photoinduced Magnetization of the Cyano-Bridged 3d-4f Heterobimetallic
 Assembly Nd(DMF)4(H2O)3(\m-CN)Fe(CN)5.H2O (DMF =N,N-Dimethylformamide)
;
_journal_name_full 'Journal of the American Chemical Society'
_journal_page_first 12396
_journal_page_last 12397
_journal_paper_doi 10.1021/ja037183k
_journal_volume 125
_journal_year 2003
_chemical_formula_moiety 'C18 H28 Fe N10 Nd O7, O'
_chemical_formula_sum 'C18 H28 Fe N10 Nd O8'
_chemical_formula_weight 712.59
_space_group_IT_number 14
_symmetry_cell_setting monoclinic
_symmetry_Int_Tables_number 14
_symmetry_space_group_name_Hall '-P 2yn'
_symmetry_space_group_name_H-M 'P 1 21/n 1'
_audit_creation_date 'Tue Nov 12 11:12:58 2002'
_audit_creation_method 'by teXsan'
_cell_angle_alpha 90
_cell_angle_beta 95.87(3)
_cell_angle_gamma 90
_cell_formula_units_Z 4
_cell_length_a 19.930(9)
_cell_length_b 8.914(5)
_cell_length_c 17.642(7)
_cell_measurement_reflns_used 25
_cell_measurement_temperature 297(1)
_cell_measurement_theta_max 12.3
_cell_measurement_theta_min 11.3
_cell_volume 3118(3)
_computing_cell_refinement WinAFC
_computing_data_collection WinAFC
_computing_data_reduction 'teXsan Ver. 1.11'
_computing_publication_material 'teXsan Ver. 1.11'
_computing_structure_refinement SHELXL97
_computing_structure_solution SIR92
_diffrn_measured_fraction_theta_full 1.1309
_diffrn_measured_fraction_theta_max 1.1309
_diffrn_measurement_device_type 'Rigaku AFC7R'
_diffrn_measurement_method \q-2\q
_diffrn_radiation_type 'Mo K\a'
_diffrn_radiation_wavelength 0.71073
_diffrn_reflns_av_R_equivalents 0.052
_diffrn_reflns_limit_h_max 25
_diffrn_reflns_limit_h_min -16
_diffrn_reflns_limit_k_max 4
_diffrn_reflns_limit_k_min -11
_diffrn_reflns_limit_l_max 22
_diffrn_reflns_limit_l_min -22
_diffrn_reflns_number 8661
_diffrn_reflns_theta_full 27.50
_diffrn_reflns_theta_max 27.50
_diffrn_standards_decay_% none
_diffrn_standards_interval_count 150
_diffrn_standards_number 3
_exptl_absorpt_coefficient_mu 2.164
_exptl_absorpt_correction_T_max 0.522
_exptl_absorpt_correction_T_min 0.463
_exptl_absorpt_correction_type psi-scan
_exptl_absorpt_process_details '(North, Phillips & Mathews, 1968)'
_exptl_crystal_colour yellow
_exptl_crystal_density_diffrn 1.518
_exptl_crystal_description prism
_exptl_crystal_F_000 1424
_exptl_crystal_size_max 0.40
_exptl_crystal_size_mid 0.30
_exptl_crystal_size_min 0.30
_refine_diff_density_max 4.85
_refine_diff_density_min -4.06
_refine_ls_extinction_method 'SHELXL97(Sheldrick, 1997)'
_refine_ls_goodness_of_fit_ref 3.654
_refine_ls_hydrogen_treatment noref
_refine_ls_number_parameters 343
_refine_ls_number_reflns 7621
_refine_ls_R_factor_gt 0.0734
_refine_ls_shift/su_max 0.4787
_refine_ls_structure_factor_coef Fsqd
_refine_ls_weighting_details 'w = 1/[\s^2^(Fo) + 0.00063|Fo|^2^]'
_refine_ls_weighting_scheme calc
_refine_ls_wR_factor_ref 0.1122
_reflns_number_gt 7037
_reflns_number_total 7176
_reflns_threshold_expression I>2.0\s(I)
_cod_data_source_file ja037183ksi20030715_125912.cif
_cod_data_source_block NDFE
_cod_original_sg_symbol_H-M 'P 21/n'
_cod_original_formula_sum 'C18 H28 Fe N10 Nd O8 '
_cod_database_code 4114260

loop_
_symmetry_equiv_pos_as_xyz
x,y,z
1/2-x,1/2+y,1/2-z
-x,-y,-z
1/2+x,1/2-y,1/2+z

loop_
_atom_site_label
_atom_site_type_symbol
_atom_site_fract_x
_atom_site_fract_y
_atom_site_fract_z
_atom_site_U_iso_or_equiv
_atom_site_adp_type
_atom_site_occupancy
_atom_site_calc_flag
Nd(1) Nd 0.72838(2) 0.08346(4) 0.47618(2) 0.0206(1) Uani 1.00 d
Fe(1) Fe 0.54283(4) -0.24833(10) 0.28735(5) 0.0197(2) Uani 1.00 d
O(1) O 0.7840(3) -0.0291(7) 0.3755(3) 0.045(2) Uani 1.00 d
O(2) O 0.7924(4) -0.1248(8) 0.5321(4) 0.054(2) Uani 1.00 d
O(3) O 0.7533(3) 0.1823(8) 0.6042(3) 0.051(2) Uani 1.00 d
O(4) O 0.6502(3) -0.0379(7) 0.5507(3) 0.050(2) Uani 1.00 d
O(5) O 0.7349(3) 0.2793(6) 0.3770(3) 0.046(2) Uani 1.00 d
O(6) O 0.8443(3) 0.1878(7) 0.4922(3) 0.041(2) Uani 1.00 d
O(7) O 0.6439(3) 0.2839(6) 0.4836(3) 0.040(2) Uani 1.00 d
O(8) O 0.9329(3) 0.2545(6) 0.6107(3) 0.048(2) Uani 1.00 d
N(1) N 0.4625(4) -0.4884(9) 0.1879(5) 0.060(3) Uani 1.00 d
N(2) N 0.4489(4) 0.0065(9) 0.2186(5) 0.052(2) Uani 1.00 d
N(3) N 0.4516(4) -0.2889(9) 0.4184(4) 0.053(2) Uani 1.00 d
N(4) N 0.6291(4) -0.2002(9) 0.1535(4) 0.045(2) Uani 1.00 d
N(5) N 0.6341(4) -0.5053(8) 0.3583(4) 0.047(2) Uani 1.00 d
N(6) N 0.6349(3) -0.0240(7) 0.3850(4) 0.037(2) Uani 1.00 d
N(7) N 0.8352(3) -0.2191(7) 0.3187(4) 0.035(2) Uani 1.00 d
N(8) N 0.8787(5) -0.295(1) 0.5322(5) 0.070(3) Uani 1.00 d
N(9) N 0.7362(4) 0.281(1) 0.7174(4) 0.068(3) Uani 1.00 d
N(10) N 0.5832(4) -0.2257(8) 0.5827(4) 0.045(2) Uani 1.00 d
C(1) C 0.4912(4) -0.3974(8) 0.2260(5) 0.035(2) Uani 1.00 d
C(2) C 0.4837(4) -0.0873(7) 0.2453(4) 0.028(2) Uani 1.00 d
C(3) C 0.4859(4) -0.2748(8) 0.3700(4) 0.032(2) Uani 1.00 d
C(4) C 0.5981(4) -0.2159(8) 0.2039(4) 0.028(2) Uani 1.00 d
C(5) C 0.6009(4) -0.4102(8) 0.3312(4) 0.031(2) Uani 1.00 d
C(6) C 0.5997(3) -0.1088(7) 0.3482(4) 0.027(2) Uani 1.00 d
C(7) C 0.8337(5) -0.0853(9) 0.3465(5) 0.039(2) Uani 1.00 d
C(8) C 0.7778(6) -0.321(1) 0.3184(8) 0.081(4) Uani 1.00 d
C(9) C 0.8962(5) -0.275(1) 0.2875(6) 0.058(3) Uani 1.00 d
C(10) C 0.8547(5) -0.156(1) 0.5343(5) 0.053(3) Uani 1.00 d
C(11) C 0.835(1) -0.431(1) 0.526(1) 0.126(7) Uani 1.00 d
C(12) C 0.9524(8) -0.314(2) 0.5349(8) 0.134(7) Uani 1.00 d
C(13) C 0.7163(5) 0.220(1) 0.6538(5) 0.054(3) Uani 1.00 d
C(14) C 0.8057(8) 0.314(3) 0.7363(10) 0.199(9) Uani 1.00 d
C(15) C 0.6899(7) 0.316(2) 0.7729(8) 0.133(7) Uani 1.00 d
C(16) C 0.5975(5) -0.0889(10) 0.5768(6) 0.046(3) Uani 1.00 d
C(17) C 0.5230(6) -0.278(2) 0.6149(7) 0.088(5) Uani 1.00 d
C(18) C 0.6260(8) -0.336(2) 0.5512(9) 0.115(7) Uani 1.00 d
H(1) H 0.8738 -0.0261 0.3449 0.0481 Uiso 1.00 calc
H(2) H 0.7679 -0.3346 0.3686 0.1114 Uiso 1.00 calc
H(3) H 0.7392 -0.2704 0.2901 0.1114 Uiso 1.00 calc
H(4) H 0.7868 -0.4086 0.2941 0.1114 Uiso 1.00 calc
H(5) H 0.8882 -0.3708 0.2681 0.0731 Uiso 1.00 calc
H(6) H 0.9072 -0.2075 0.2486 0.0731 Uiso 1.00 calc
H(7) H 0.9318 -0.2748 0.3277 0.0731 Uiso 1.00 calc
H(8) H 0.8857 -0.0738 0.5355 0.0652 Uiso 1.00 calc
H(9) H 0.8103 -0.4346 0.5679 0.1600 Uiso 1.00 calc
H(10) H 0.8069 -0.4240 0.4798 0.1600 Uiso 1.00 calc
H(11) H 0.8640 -0.5155 0.5249 0.1600 Uiso 1.00 calc
H(12) H 0.9591 -0.4268 0.5313 0.1261 Uiso 1.00 calc
H(13) H 0.9675 -0.2741 0.4912 0.1261 Uiso 1.00 calc
H(14) H 0.9739 -0.2827 0.5794 0.1261 Uiso 1.00 calc
H(15) H 0.6681 0.1912 0.6442 0.0615 Uiso 1.00 calc
H(16) H 0.8337 0.2348 0.7349 0.2067 Uiso 1.00 calc
H(17) H 0.8179 0.3925 0.7005 0.2067 Uiso 1.00 calc
H(18) H 0.8112 0.3632 0.7860 0.2067 Uiso 1.00 calc
H(19) H 0.7151 0.3609 0.8158 0.1791 Uiso 1.00 calc
H(20) H 0.6693 0.2268 0.7885 0.1791 Uiso 1.00 calc
H(21) H 0.6574 0.3832 0.7509 0.1791 Uiso 1.00 calc
H(22) H 0.5662 -0.0169 0.5933 0.0561 Uiso 1.00 calc
H(23) H 0.5244 -0.2451 0.6664 0.0936 Uiso 1.00 calc
H(24) H 0.4839 -0.2382 0.5865 0.0936 Uiso 1.00 calc
H(25) H 0.5214 -0.3844 0.6134 0.0936 Uiso 1.00 calc
H(26) H 0.6056 -0.4357 0.5580 0.1412 Uiso 1.00 calc
H(27) H 0.6244 -0.3211 0.4975 0.1412 Uiso 1.00 calc
H(28) H 0.6685 -0.3340 0.5748 0.1412 Uiso 1.00 calc

loop_
_atom_site_aniso_label
_atom_site_aniso_U_11
_atom_site_aniso_U_22
_atom_site_aniso_U_33
_atom_site_aniso_U_12
_atom_site_aniso_U_13
_atom_site_aniso_U_23
Nd(1) 0.0212(2) 0.0211(2) 0.0197(2) 0.0004(1) 0.0034(1) -0.0006(1)
Fe(1) 0.0154(4) 0.0235(5) 0.0207(4) 0.0009(3) 0.0051(3) -0.0003(4)
O(1) 0.045(4) 0.049(4) 0.043(3) 0.013(3) 0.012(3) -0.012(3)
O(2) 0.049(4) 0.056(4) 0.058(4) 0.018(3) 0.014(3) 0.017(3)
O(3) 0.043(4) 0.079(5) 0.031(3) -0.004(3) 0.007(2) -0.017(3)
O(4) 0.057(4) 0.053(4) 0.043(3) -0.016(3) 0.017(3) 0.013(3)
O(5) 0.030(3) 0.059(4) 0.051(4) 0.013(3) 0.019(3) 0.026(3)
O(6) 0.033(3) 0.056(4) 0.035(3) -0.017(3) 0.000(2) 0.001(3)
O(7) 0.036(3) 0.046(3) 0.042(3) 0.011(3) 0.019(2) 0.012(3)
O(8) 0.048(4) 0.051(4) 0.041(3) -0.004(3) -0.014(3) 0.005(3)
N(1) 0.062(5) 0.047(4) 0.066(6) -0.010(4) -0.014(4) -0.017(4)
N(2) 0.044(4) 0.047(4) 0.065(5) 0.013(4) 0.000(4) 0.006(4)
N(3) 0.055(5) 0.060(5) 0.051(5) 0.007(4) 0.033(4) 0.007(4)
N(4) 0.039(4) 0.060(5) 0.042(4) 0.002(3) 0.025(3) 0.004(3)
N(5) 0.042(4) 0.040(4) 0.060(5) 0.016(3) 0.007(4) 0.012(4)
N(6) 0.038(4) 0.037(3) 0.036(3) -0.009(3) 0.001(3) -0.007(3)
N(7) 0.032(3) 0.035(3) 0.040(4) -0.003(3) 0.009(3) 0.000(3)
N(8) 0.103(8) 0.065(6) 0.042(4) 0.052(6) 0.001(5) 0.001(4)
N(9) 0.050(5) 0.124(9) 0.032(4) -0.030(5) 0.018(3) -0.031(5)
N(10) 0.044(4) 0.045(4) 0.049(4) -0.015(3) 0.011(3) -0.001(3)
C(1) 0.031(4) 0.025(3) 0.048(5) 0.004(3) 0.000(3) -0.011(3)
C(2) 0.026(3) 0.028(3) 0.030(4) 0.007(3) 0.002(3) 0.006(3)
C(3) 0.028(4) 0.035(4) 0.034(4) 0.006(3) 0.011(3) 0.004(3)
C(4) 0.026(3) 0.033(4) 0.028(3) 0.000(3) 0.006(3) 0.000(3)
C(5) 0.027(3) 0.035(4) 0.031(4) 0.003(3) 0.006(3) 0.008(3)
C(6) 0.023(3) 0.027(3) 0.030(3) -0.006(3) 0.005(3) -0.001(3)
C(7) 0.041(5) 0.045(5) 0.033(4) -0.001(4) 0.007(3) 0.001(3)
C(8) 0.056(7) 0.049(6) 0.14(1) -0.020(6) 0.009(7) -0.016(7)
C(9) 0.064(7) 0.044(5) 0.072(7) 0.022(5) 0.028(5) -0.004(5)
C(10) 0.062(6) 0.053(6) 0.046(5) 0.024(5) 0.014(4) 0.015(4)
C(11) 0.17(2) 0.061(9) 0.15(2) 0.053(10) 0.01(1) -0.013(9)
C(12) 0.13(1) 0.18(2) 0.09(1) 0.13(1) 0.046(9) 0.06(1)
C(13) 0.039(5) 0.080(7) 0.043(5) 0.000(5) 0.000(4) -0.017(5)
C(14) 0.09(1) 0.41(3) 0.10(1) -0.12(2) 0.039(10) -0.12(2)
C(15) 0.08(1) 0.24(2) 0.079(10) -0.05(1) 0.040(8) -0.09(1)
C(16) 0.047(5) 0.046(5) 0.047(5) -0.001(4) 0.010(4) -0.004(4)
C(17) 0.074(9) 0.12(1) 0.077(9) -0.039(8) 0.027(7) 0.002(8)
C(18) 0.12(1) 0.073(10) 0.15(2) 0.031(10) 0.04(1) -0.02(1)

loop_
_atom_type_symbol
_atom_type_description
_atom_type_scat_dispersion_real
_atom_type_scat_dispersion_imag
_atom_type_scat_source
C C 0.003 0.002
;International Tables for Crystallography 
(1992, Vol. C, Tables 4.2.6.8 and 6.1.1.1) 
;
H H 0.000 0.000
;International Tables for Crystallography 
(1992, Vol. C, Table 6.1.1.2) 
;
N N 0.006 0.003
;International Tables for Crystallography 
(1992, Vol. C, Tables 4.2.6.8 and 6.1.1.1) 
;
O O 0.011 0.006
;International Tables for Crystallography 
(1992, Vol. C, Tables 4.2.6.8 and 6.1.1.1) 
;
Nd Nd -0.194 3.018
;International Tables for Crystallography 
(1992, Vol. C, Tables 4.2.6.8 and 6.1.1.1) 
;
Fe Fe 0.346 0.844
;International Tables for Crystallography 
(1992, Vol. C, Tables 4.2.6.8 and 6.1.1.1) 
;

loop_
_geom_angle_atom_site_label_1
_geom_angle_atom_site_label_2
_geom_angle_atom_site_label_3
_geom_angle
_geom_angle_publ_flag
O(1) Nd(1) O(2) 73.5(2) yes
O(1) Nd(1) O(3) 140.5(2) yes
O(1) Nd(1) O(4) 126.2(2) yes
O(1) Nd(1) O(5) 73.3(2) yes
O(1) Nd(1) O(6) 75.3(2) yes
O(1) Nd(1) O(7) 135.2(2) yes
O(1) Nd(1) N(6) 74.8(2) yes
O(2) Nd(1) O(3) 81.3(2) yes
O(2) Nd(1) O(4) 77.0(2) yes
O(2) Nd(1) O(5) 140.1(2) yes
O(2) Nd(1) O(6) 78.1(2) yes
O(2) Nd(1) O(7) 150.8(2) yes
O(2) Nd(1) N(6) 107.1(2) yes
O(3) Nd(1) O(4) 74.7(2) yes
O(3) Nd(1) O(5) 112.3(2) yes
O(3) Nd(1) O(6) 70.0(2) yes
O(3) Nd(1) O(7) 76.3(2) yes
O(3) Nd(1) N(6) 143.0(2) yes
O(4) Nd(1) O(5) 141.9(2) yes
O(4) Nd(1) O(6) 139.2(2) yes
O(4) Nd(1) O(7) 79.2(2) yes
O(4) Nd(1) N(6) 72.5(2) yes
O(5) Nd(1) O(6) 72.6(2) yes
O(5) Nd(1) O(7) 67.3(2) yes
O(5) Nd(1) N(6) 84.6(2) yes
O(6) Nd(1) O(7) 110.8(2) yes
O(6) Nd(1) N(6) 146.5(2) yes
O(7) Nd(1) N(6) 81.1(2) yes
C(1) Fe(1) C(2) 91.5(3) yes
C(1) Fe(1) C(3) 91.0(3) yes
C(1) Fe(1) C(4) 89.4(3) yes
C(1) Fe(1) C(5) 88.5(3) yes
C(1) Fe(1) C(6) 176.0(3) yes
C(2) Fe(1) C(3) 89.9(3) yes
C(2) Fe(1) C(4) 88.2(3) yes
C(2) Fe(1) C(5) 178.8(3) yes
C(2) Fe(1) C(6) 92.0(3) yes
C(3) Fe(1) C(4) 178.1(3) yes
C(3) Fe(1) C(5) 88.9(3) yes
C(3) Fe(1) C(6) 90.9(3) yes
C(4) Fe(1) C(5) 92.9(3) yes
C(4) Fe(1) C(6) 88.8(3) yes
C(5) Fe(1) C(6) 88.0(3) yes
Nd(1) O(1) C(7) 154.6(5) yes
Nd(1) O(2) C(10) 131.2(6) yes
Nd(1) O(3) C(13) 132.1(5) yes
Nd(1) O(4) C(16) 165.1(6) yes
Nd(1) N(6) C(6) 162.3(6) yes
C(7) N(7) C(8) 121.7(8) yes
C(7) N(7) C(9) 120.5(7) yes
C(8) N(7) C(9) 117.8(7) yes
C(10) N(8) C(11) 123(1) yes
C(10) N(8) C(12) 117(1) yes
C(11) N(8) C(12) 118(1) yes
C(13) N(9) C(14) 120(1) yes
C(13) N(9) C(15) 121.7(9) yes
C(14) N(9) C(15) 117(1) yes
C(16) N(10) C(17) 122.9(9) yes
C(16) N(10) C(18) 118.5(10) yes
C(17) N(10) C(18) 118.4(10) yes
Fe(1) C(1) N(1) 177.3(8) yes
Fe(1) C(2) N(2) 178.3(7) yes
Fe(1) C(3) N(3) 179.0(7) yes
Fe(1) C(4) N(4) 177.6(6) yes
Fe(1) C(5) N(5) 178.4(7) yes
Fe(1) C(6) N(6) 179.4(7) yes
O(1) C(7) N(7) 124.7(8) yes
O(1) C(7) H(1) 118.9 no
N(7) C(7) H(1) 116.4 no
N(7) C(8) H(2) 108.8 no
N(7) C(8) H(3) 107.0 no
N(7) C(8) H(4) 109.8 no
H(2) C(8) H(3) 108.2 no
H(2) C(8) H(4) 113.4 no
H(3) C(8) H(4) 109.3 no
N(7) C(9) H(5) 109.5 no
N(7) C(9) H(6) 108.3 no
N(7) C(9) H(7) 107.7 no
H(5) C(9) H(6) 110.9 no
H(5) C(9) H(7) 111.4 no
H(6) C(9) H(7) 108.9 no
O(2) C(10) N(8) 124.0(10) yes
O(2) C(10) H(8) 117.4 no
N(8) C(10) H(8) 118.6 no
N(8) C(11) H(9) 109.2 no
N(8) C(11) H(10) 107.0 no
N(8) C(11) H(11) 106.9 no
H(9) C(11) H(10) 112.2 no
H(9) C(11) H(11) 111.8 no
H(10) C(11) H(11) 109.4 no
N(8) C(12) H(12) 104.4 no
N(8) C(12) H(13) 109.6 no
N(8) C(12) H(14) 112.0 no
H(12) C(12) H(13) 105.8 no
H(12) C(12) H(14) 107.9 no
H(13) C(12) H(14) 116.2 no
O(3) C(13) N(9) 125.4(9) yes
O(3) C(13) H(15) 116.5 no
N(9) C(13) H(15) 117.9 no
N(9) C(14) H(16) 114.5 no
N(9) C(14) H(17) 107.3 no
N(9) C(14) H(18) 108.7 no
H(16) C(14) H(17) 110.1 no
H(16) C(14) H(18) 111.2 no
H(17) C(14) H(18) 104.4 no
N(9) C(15) H(19) 107.9 no
N(9) C(15) H(20) 110.0 no
N(9) C(15) H(21) 108.7 no
H(19) C(15) H(20) 109.4 no
H(19) C(15) H(21) 110.0 no
H(20) C(15) H(21) 110.7 no
O(4) C(16) N(10) 125.3(9) yes
O(4) C(16) H(22) 117.2 no
N(10) C(16) H(22) 117.5 no
N(10) C(17) H(23) 109.4 no
N(10) C(17) H(24) 110.0 no
N(10) C(17) H(25) 109.6 no
H(23) C(17) H(24) 109.4 no
H(23) C(17) H(25) 109.1 no
H(24) C(17) H(25) 109.4 no
N(10) C(18) H(26) 107.4 no
N(10) C(18) H(27) 109.1 no
N(10) C(18) H(28) 111.9 no
H(26) C(18) H(27) 105.7 no
H(26) C(18) H(28) 109.6 no
H(27) C(18) H(28) 112.8 no

loop_
_geom_bond_atom_site_label_1
_geom_bond_atom_site_label_2
_geom_bond_distance
_geom_bond_publ_flag
Nd(1) O(1) 2.406(6) yes
Nd(1) O(2) 2.407(7) yes
Nd(1) O(3) 2.428(6) yes
Nd(1) O(4) 2.397(7) yes
Nd(1) O(5) 2.484(6) yes
Nd(1) O(6) 2.479(6) yes
Nd(1) O(7) 2.467(6) yes
Nd(1) N(6) 2.523(6) yes
Fe(1) C(1) 1.941(8) yes
Fe(1) C(2) 1.955(7) yes
Fe(1) C(3) 1.951(8) yes
Fe(1) C(4) 1.949(7) yes
Fe(1) C(5) 1.960(7) yes
Fe(1) C(6) 1.933(7) yes
O(1) C(7) 1.26(1) yes
O(2) C(10) 1.27(1) yes
O(3) C(13) 1.25(1) yes
O(4) C(16) 1.27(1) yes
N(1) C(1) 1.17(1) yes
N(2) C(2) 1.16(1) yes
N(3) C(3) 1.16(1) yes
N(4) C(4) 1.14(1) yes
N(5) C(5) 1.15(1) yes
N(6) C(6) 1.179(9) yes
N(7) C(7) 1.29(1) yes
N(7) C(8) 1.46(1) yes
N(7) C(9) 1.47(1) yes
N(8) C(10) 1.33(1) yes
N(8) C(11) 1.49(2) yes
N(8) C(12) 1.48(2) yes
N(9) C(13) 1.27(1) yes
N(9) C(14) 1.42(2) yes
N(9) C(15) 1.45(2) yes
N(10) C(16) 1.26(1) yes
N(10) C(17) 1.45(2) yes
N(10) C(18) 1.45(2) yes
C(7) H(1) 0.960 no
C(8) H(2) 0.934 no
C(8) H(3) 0.980 no
C(8) H(4) 0.921 no
C(9) H(5) 0.927 no
C(9) H(6) 0.956 no
C(9) H(7) 0.951 no
C(10) H(8) 0.960 no
C(11) H(9) 0.921 no
C(11) H(10) 0.948 no
C(11) H(11) 0.952 no
C(12) H(12) 1.017 no
C(12) H(13) 0.927 no
C(12) H(14) 0.900 no
C(13) H(15) 0.992 no
C(14) H(16) 0.904 no
C(14) H(17) 0.987 no
C(14) H(18) 0.975 no
C(15) H(19) 0.955 no
C(15) H(20) 0.946 no
C(15) H(21) 0.939 no
C(16) H(22) 0.962 no
C(17) H(23) 0.952 no
C(17) H(24) 0.949 no
C(17) H(25) 0.953 no
C(18) H(26) 0.992 no
C(18) H(27) 0.955 no
C(18) H(28) 0.906 no
